data_9003420
loop_
_publ_author_name
'Thompson, R. M.'
'Downs, R. T.'

_publ_section_title
;Model pyroxenes II: Structural variation as a function of tetrahedral
 rotation model low clinopx with O3A-O3A-O3A angle = 180, O3B-O3B-O3B angle =
 120, and model oxygen radius = 1
;
_journal_name_full 'American Mineralogist'
_journal_page_first 614
_journal_page_last 628
_journal_volume 89
_journal_year 2004
_chemical_formula_sum 'Mg O3 Si'
_chemical_name_mineral Pyroxene-ideal
_space_group_IT_number 14
_symmetry_space_group_name_Hall '-P 2ybc'
_symmetry_space_group_name_H-M 'P 1 21/c 1'
_cell_angle_alpha 90
_cell_angle_beta 105.3
_cell_angle_gamma 90
_cell_formula_units_Z 8
_cell_length_a 7.559
_cell_length_b 6.928
_cell_length_c 4
_cell_volume 202.051
_database_code_amcsd 0003509
_exptl_crystal_density_diffrn 6.600
_cod_original_formula_sum 'Mg Si O3'
_cod_database_code 9003420

loop_
_space_group_symop_operation_xyz
x,y,z
x,1/2-y,1/2+z
-x,1/2+y,1/2-z
-x,-y,-z

loop_
_atom_site_label
_atom_site_fract_x
_atom_site_fract_y
_atom_site_fract_z
Mg1 0.24130 0.66667 0.20400
Mg2 0.24130 0.00000 0.20400
SiA 0.05600 0.33333 0.27800
SiB 0.56470 0.83333 0.19900
O1A 0.88800 0.33333 0.19400
O2A 0.11200 0.50000 0.30600
O3A 0.11200 0.25000 0.55600
O1B 0.37070 0.83333 0.10200
O2B 0.62930 0.00000 0.39800
O3B 0.62930 0.66667 0.39800

loop_
_cod_changelog_entry_id
_cod_changelog_entry_author
_cod_changelog_entry_date
_cod_changelog_entry_text
1
;cod-tools version 3.10.1
Id: cif_fix_AMCSD_atom_labels 10224 2024-08-07 11:09:31Z saulius
;
2024-08-07T19:38:58+03:00
;Changed the following '_atom_site_label' values:
the first duplicated label 'Mg'  converted to 'Mg1'
duplicated label 'Mg' at index 1 converted to 'Mg2'
;

loop_
_cod_related_entry_id
_cod_related_entry_database
_cod_related_entry_code
1 AMCSD 0003509
